data_4335790
loop_
_publ_author_name
'Thomas J. Robilotto'
'Nihal Deligonul'
'James B. Updegraff'
'Thomas G. Gray'

_publ_section_title
;
 Azido, Triazolyl, and Alkynyl Complexes of Gold(I): Syntheses,
 Structures, and Ligand Effects
;
_journal_name_full 'Inorganic Chemistry'
_journal_page_first 9659
_journal_page_last 9668
_journal_paper_doi 10.1021/ic4014569
_journal_volume 52
_journal_year 2013
_chemical_formula_moiety 'C27 H23 Au N3 O P'
_chemical_formula_sum 'C27 H23 Au N3 O P'
_chemical_formula_weight 633.42
_chemical_name_systematic
;
 ?
;
_space_group_IT_number 78
_symmetry_cell_setting tetragonal
_symmetry_space_group_name_Hall 'P 4cw'
_symmetry_space_group_name_H-M 'P 43'
_atom_sites_solution_hydrogens geom
_atom_sites_solution_primary direct
_atom_sites_solution_secondary difmap
_audit_creation_method SHELXL-97
_cell_angle_alpha 90.00
_cell_angle_beta 90.00
_cell_angle_gamma 90.00
_cell_formula_units_Z 4
_cell_length_a 13.9165(5)
_cell_length_b 13.9165(5)
_cell_length_c 12.8078(7)
_cell_measurement_reflns_used 5367
_cell_measurement_temperature 298(2)
_cell_measurement_theta_max 27.85
_cell_measurement_theta_min 2.16
_cell_volume 2480.47(19)
_computing_cell_refinement 'Bruker SMART'
_computing_data_collection 'Bruker SMART'
_computing_data_reduction 'Bruker SAINT'
_computing_molecular_graphics 'Bruker SHELXTL'
_computing_publication_material 'Bruker SHELXTL'
_computing_structure_refinement 'SHELXL-97 (Sheldrick, 1997)'
_computing_structure_solution 'SHELXS-97 (Sheldrick, 1990)'
_diffrn_ambient_temperature 298(2)
_diffrn_measured_fraction_theta_full 0.999
_diffrn_measured_fraction_theta_max 0.999
_diffrn_measurement_device_type 'Bruker AXS APEX II CCD area detector'
_diffrn_measurement_method 'phi and omega scans'
_diffrn_radiation_monochromator graphite
_diffrn_radiation_source 'fine-focus sealed tube'
_diffrn_radiation_type MoK\a
_diffrn_radiation_wavelength 0.71073
_diffrn_reflns_av_R_equivalents 0.0375
_diffrn_reflns_av_sigmaI/netI 0.0426
_diffrn_reflns_limit_h_max 18
_diffrn_reflns_limit_h_min -18
_diffrn_reflns_limit_k_max 17
_diffrn_reflns_limit_k_min -18
_diffrn_reflns_limit_l_max 16
_diffrn_reflns_limit_l_min -15
_diffrn_reflns_number 21833
_diffrn_reflns_theta_full 27.49
_diffrn_reflns_theta_max 27.49
_diffrn_reflns_theta_min 2.07
_diffrn_standards_decay_% none
_diffrn_standards_number 0
_exptl_absorpt_coefficient_mu 6.019
_exptl_absorpt_correction_T_max 0.6187
_exptl_absorpt_correction_T_min 0.2548
_exptl_absorpt_correction_type multi-scan
_exptl_absorpt_process_details 'AXScale in APEX2 (Bruker, 2004)'
_exptl_crystal_colour clear
_exptl_crystal_density_diffrn 1.696
_exptl_crystal_description Irregular
_exptl_crystal_F_000 1232
_exptl_crystal_size_max 0.30
_exptl_crystal_size_mid 0.16
_exptl_crystal_size_min 0.08
_refine_diff_density_max 0.555
_refine_diff_density_min -0.302
_refine_diff_density_rms 0.062
_refine_ls_abs_structure_details 'Flack H D (1983), Acta Cryst. A39, 876-881'
_refine_ls_abs_structure_Flack 0.001(5)
_refine_ls_extinction_method none
_refine_ls_goodness_of_fit_ref 0.987
_refine_ls_hydrogen_treatment constr
_refine_ls_matrix_type full
_refine_ls_number_parameters 299
_refine_ls_number_reflns 5506
_refine_ls_number_restraints 1
_refine_ls_restrained_S_all 0.986
_refine_ls_R_factor_all 0.0367
_refine_ls_R_factor_gt 0.0252
_refine_ls_shift/su_max 0.003
_refine_ls_shift/su_mean 0.000
_refine_ls_structure_factor_coef Fsqd
_refine_ls_weighting_details 'calc w=1/[\s^2^(Fo^2^)+(0.0097P)^2^+0.0000P] where P=(Fo^2^+2Fc^2^)/3'
_refine_ls_weighting_scheme calc
_refine_ls_wR_factor_gt 0.0453
_refine_ls_wR_factor_ref 0.0484
_reflns_number_gt 4625
_reflns_number_total 5506
_reflns_threshold_expression >2sigma(I)
_cod_data_source_file ic4014569_si_002_5.cif
_cod_data_source_block ju10907
_cod_database_code 4335790

loop_
_symmetry_equiv_pos_as_xyz
'x, y, z'
'-x, -y, z+1/2'
'-y, x, z+3/4'
'y, -x, z+1/4'

loop_
_atom_site_label
_atom_site_type_symbol
_atom_site_fract_x
_atom_site_fract_y
_atom_site_fract_z
_atom_site_U_iso_or_equiv
_atom_site_adp_type
_atom_site_occupancy
_atom_site_symmetry_multiplicity
_atom_site_calc_flag
_atom_site_refinement_flags
Au1 Au 0.732705(12) 0.127788(12) 1.03871(2) 0.05229(6) Uani 1 1 d .
P1 P 0.66321(9) 0.14365(9) 0.87844(9) 0.0563(3) Uani 1 1 d .
C1 C 0.8016(3) 0.1232(3) 1.1779(3) 0.0446(10) Uani 1 1 d .
C2 C 0.8272(3) 0.1930(3) 1.2504(3) 0.0473(11) Uani 1 1 d .
N2 N 0.8886(3) 0.0594(3) 1.3084(3) 0.0639(11) Uani 1 1 d .
N1 N 0.8411(3) 0.0436(3) 1.2194(3) 0.0518(9) Uani 1 1 d .
H1 H 0.8362 -0.0123 1.1912 0.062 Uiso 1 1 calc R
N3 N 0.8799(3) 0.1524(3) 1.3283(3) 0.0565(10) Uani 1 1 d .
C3 C 0.8084(3) 0.2967(3) 1.2484(3) 0.0520(11) Uani 1 1 d .
C4 C 0.8682(3) 0.3608(3) 1.3017(5) 0.0754(15) Uani 1 1 d .
H4 H 0.9205 0.3367 1.3387 0.090 Uiso 1 1 calc R
C7 C 0.7177(5) 0.4365(5) 1.1940(5) 0.0860(19) Uani 1 1 d .
H7 H 0.6665 0.4623 1.1567 0.103 Uiso 1 1 calc R
C8 C 0.7327(5) 0.3372(4) 1.1955(5) 0.0753(16) Uani 1 1 d .
H8 H 0.6902 0.2975 1.1596 0.090 Uiso 1 1 calc R
C11 C 0.7018(5) 0.3376(5) 0.8970(6) 0.0859(19) Uani 1 1 d .
H11 H 0.7478 0.3183 0.9453 0.103 Uiso 1 1 calc R
C12 C 0.6905(7) 0.4345(6) 0.8737(8) 0.111(3) Uani 1 1 d .
H12 H 0.7279 0.4801 0.9078 0.133 Uiso 1 1 calc R
C10 C 0.6442(4) 0.2696(4) 0.8482(4) 0.0643(14) Uani 1 1 d .
C15 C 0.5768(4) 0.3010(4) 0.7782(6) 0.0904(18) Uani 1 1 d .
H15 H 0.5361 0.2571 0.7460 0.109 Uiso 1 1 calc R
C16 C 0.7361(3) 0.0976(3) 0.7717(4) 0.0588(12) Uani 1 1 d .
C17 C 0.7931(4) 0.0181(3) 0.7869(6) 0.0831(15) Uani 1 1 d .
H17 H 0.7957 -0.0108 0.8523 0.100 Uiso 1 1 calc R
C23 C 0.5289(4) 0.0144(5) 0.7948(6) 0.0962(18) Uani 1 1 d .
H23 H 0.5762 -0.0050 0.7480 0.115 Uiso 1 1 calc R
C22 C 0.5476(4) 0.0865(4) 0.8653(4) 0.0670(14) Uani 1 1 d .
C5 C 0.8523(4) 0.4578(4) 1.3011(6) 0.0896(18) Uani 1 1 d .
H5 H 0.8929 0.4983 1.3383 0.108 Uiso 1 1 calc R
C6 C 0.7784(5) 0.4950(4) 1.2472(4) 0.0783(16) Uani 1 1 d .
O1 O 0.7704(4) 0.5938(3) 1.2515(4) 0.1159(17) Uani 1 1 d .
C13 C 0.6268(8) 0.4619(6) 0.8031(8) 0.127(3) Uani 1 1 d .
H13 H 0.6220 0.5268 0.7865 0.152 Uiso 1 1 calc R
C14 C 0.5688(6) 0.3989(6) 0.7549(6) 0.117(3) Uani 1 1 d .
H14 H 0.5238 0.4201 0.7064 0.141 Uiso 1 1 calc R
C9 C 0.7038(8) 0.6391(6) 1.1990(7) 0.161(4) Uani 1 1 d .
H9A H 0.7081 0.6219 1.1266 0.241 Uiso 1 1 calc R
H9B H 0.7128 0.7072 1.2063 0.241 Uiso 1 1 calc R
H9C H 0.6417 0.6216 1.2255 0.241 Uiso 1 1 calc R
C19 C 0.8453(4) 0.0209(5) 0.6109(5) 0.0831(17) Uani 1 1 d .
H19 H 0.8808 -0.0057 0.5567 0.100 Uiso 1 1 calc R
C20 C 0.7923(6) 0.0992(6) 0.5958(6) 0.116(3) Uani 1 1 d .
H20 H 0.7918 0.1280 0.5303 0.139 Uiso 1 1 calc R
C18 C 0.8460(5) -0.0186(5) 0.7060(6) 0.100(2) Uani 1 1 d .
H18 H 0.8837 -0.0727 0.7177 0.121 Uiso 1 1 calc R
C21 C 0.7380(5) 0.1386(5) 0.6753(5) 0.100(2) Uani 1 1 d .
H21 H 0.7024 0.1939 0.6628 0.120 Uiso 1 1 calc R
C24 C 0.4398(6) -0.0289(6) 0.7935(8) 0.125(3) Uani 1 1 d .
H24 H 0.4278 -0.0784 0.7465 0.150 Uiso 1 1 calc R
C25 C 0.3690(6) -0.0003(8) 0.8601(7) 0.134(4) Uani 1 1 d .
H25 H 0.3086 -0.0288 0.8571 0.161 Uiso 1 1 calc R
C27 C 0.4776(5) 0.1124(6) 0.9324(7) 0.123(3) Uani 1 1 d .
H27 H 0.4895 0.1600 0.9817 0.148 Uiso 1 1 calc R
C26 C 0.3866(6) 0.0681(7) 0.9288(9) 0.153(4) Uani 1 1 d .
H26 H 0.3387 0.0871 0.9751 0.184 Uiso 1 1 calc R

loop_
_atom_site_aniso_label
_atom_site_aniso_U_11
_atom_site_aniso_U_22
_atom_site_aniso_U_33
_atom_site_aniso_U_23
_atom_site_aniso_U_13
_atom_site_aniso_U_12
Au1 0.05723(11) 0.06120(11) 0.03845(8) -0.00264(9) -0.00834(9) -0.01087(8)
P1 0.0628(8) 0.0631(8) 0.0428(7) 0.0019(6) -0.0122(6) -0.0066(6)
C1 0.044(2) 0.056(3) 0.034(2) -0.0021(19) -0.0002(18) -0.010(2)
C2 0.043(2) 0.058(3) 0.041(2) -0.002(2) 0.0008(19) -0.007(2)
N2 0.067(2) 0.073(3) 0.052(3) -0.011(2) -0.014(2) 0.013(2)
N1 0.059(2) 0.057(2) 0.039(2) -0.0081(18) -0.0015(18) -0.0012(19)
N3 0.059(2) 0.069(3) 0.042(2) -0.0103(18) -0.0105(17) 0.003(2)
C3 0.053(3) 0.060(3) 0.042(2) -0.008(2) 0.000(2) 0.002(2)
C4 0.064(3) 0.071(3) 0.091(4) -0.021(3) -0.010(3) 0.006(2)
C7 0.110(5) 0.077(4) 0.072(4) -0.001(3) -0.029(4) 0.022(4)
C8 0.092(4) 0.066(4) 0.069(4) -0.010(3) -0.019(3) -0.006(3)
C11 0.095(5) 0.073(4) 0.090(5) 0.007(3) 0.009(4) -0.014(3)
C12 0.133(7) 0.073(5) 0.127(7) 0.017(5) 0.025(6) -0.018(4)
C10 0.068(3) 0.072(4) 0.053(3) 0.003(3) 0.004(3) 0.011(3)
C15 0.100(4) 0.083(4) 0.088(5) 0.012(4) -0.011(4) 0.021(3)
C16 0.074(3) 0.059(3) 0.043(3) -0.003(2) -0.011(2) 0.000(2)
C17 0.117(4) 0.064(3) 0.068(3) 0.014(4) 0.013(4) 0.006(3)
C23 0.092(4) 0.114(5) 0.083(4) -0.006(5) 0.002(5) -0.041(3)
C22 0.067(3) 0.080(4) 0.054(3) 0.006(3) -0.017(3) -0.014(3)
C5 0.089(4) 0.073(4) 0.107(5) -0.035(4) -0.019(4) -0.002(3)
C6 0.111(5) 0.059(3) 0.066(4) -0.010(3) -0.002(3) -0.005(3)
O1 0.165(4) 0.073(3) 0.110(4) -0.015(3) -0.017(3) 0.012(3)
C13 0.175(9) 0.080(5) 0.125(8) 0.032(6) 0.073(7) 0.025(5)
C14 0.135(7) 0.104(6) 0.113(7) 0.024(5) 0.007(5) 0.040(5)
C9 0.241(11) 0.102(6) 0.139(8) 0.031(5) -0.068(8) 0.019(7)
C19 0.083(4) 0.087(4) 0.080(4) -0.004(3) 0.020(3) -0.001(3)
C20 0.140(6) 0.136(6) 0.072(4) 0.019(4) 0.020(4) 0.055(5)
C18 0.130(6) 0.074(4) 0.097(5) -0.002(4) 0.024(4) 0.023(4)
C21 0.130(6) 0.107(5) 0.062(4) 0.020(3) 0.010(4) 0.054(4)
C24 0.132(6) 0.151(7) 0.093(5) -0.008(6) -0.031(6) -0.075(5)
C25 0.085(5) 0.196(10) 0.122(7) 0.032(7) -0.039(5) -0.062(6)
C27 0.072(4) 0.128(6) 0.169(8) -0.064(6) 0.017(5) -0.021(4)
C26 0.092(6) 0.173(9) 0.194(11) -0.055(8) 0.014(6) -0.026(6)

loop_
_atom_type_symbol
_atom_type_description
_atom_type_scat_dispersion_real
_atom_type_scat_dispersion_imag
_atom_type_scat_source
C C 0.0033 0.0016 'International Tables Vol C Tables 4.2.6.8 and 6.1.1.4'
H H 0.0000 0.0000 'International Tables Vol C Tables 4.2.6.8 and 6.1.1.4'
N N 0.0061 0.0033 'International Tables Vol C Tables 4.2.6.8 and 6.1.1.4'
O O 0.0106 0.0060 'International Tables Vol C Tables 4.2.6.8 and 6.1.1.4'
P P 0.1023 0.0942 'International Tables Vol C Tables 4.2.6.8 and 6.1.1.4'
Au Au -2.0133 8.8022 'International Tables Vol C Tables 4.2.6.8 and 6.1.1.4'

loop_
_geom_angle_atom_site_label_1
_geom_angle_atom_site_label_2
_geom_angle_atom_site_label_3
_geom_angle
C1 Au1 P1 175.20(12)
C22 P1 C10 106.0(3)
C22 P1 C16 105.8(2)
C10 P1 C16 105.1(2)
C22 P1 Au1 114.82(18)
C10 P1 Au1 110.32(18)
C16 P1 Au1 113.99(15)
N1 C1 C2 101.9(4)
N1 C1 Au1 124.6(3)
C2 C1 Au1 133.4(3)
N3 C2 C1 109.7(4)
N3 C2 C3 121.2(4)
C1 C2 C3 129.0(4)
N3 N2 N1 106.2(4)
N2 N1 C1 113.9(4)
N2 N1 H1 123.1
C1 N1 H1 123.1
N2 N3 C2 108.3(3)
C8 C3 C4 115.8(5)
C8 C3 C2 123.4(4)
C4 C3 C2 120.8(4)
C5 C4 C3 122.0(5)
C5 C4 H4 119.0
C3 C4 H4 119.0
C6 C7 C8 119.6(6)
C6 C7 H7 120.2
C8 C7 H7 120.2
C3 C8 C7 121.8(5)
C3 C8 H8 119.1
C7 C8 H8 119.1
C10 C11 C12 120.0(7)
C10 C11 H11 120.0
C12 C11 H11 120.0
C13 C12 C11 120.1(9)
C13 C12 H12 119.9
C11 C12 H12 119.9
C15 C10 C11 118.2(6)
C15 C10 P1 123.2(5)
C11 C10 P1 118.6(4)
C10 C15 C14 120.3(7)
C10 C15 H15 119.8
C14 C15 H15 119.8
C21 C16 C17 117.0(6)
C21 C16 P1 123.1(4)
C17 C16 P1 119.9(4)
C18 C17 C16 120.2(6)
C18 C17 H17 119.9
C16 C17 H17 119.9
C22 C23 C24 119.8(7)
C22 C23 H23 120.1
C24 C23 H23 120.1
C27 C22 C23 118.5(5)
C27 C22 P1 117.9(5)
C23 C22 P1 123.5(5)
C6 C5 C4 120.5(6)
C6 C5 H5 119.8
C4 C5 H5 119.8
C5 C6 C7 120.3(5)
C5 C6 O1 115.2(5)
C7 C6 O1 124.6(6)
C9 O1 C6 121.1(6)
C12 C13 C14 122.0(8)
C12 C13 H13 119.0
C14 C13 H13 119.0
C13 C14 C15 119.4(8)
C13 C14 H14 120.3
C15 C14 H14 120.3
O1 C9 H9A 109.5
O1 C9 H9B 109.5
H9A C9 H9B 109.5
O1 C9 H9C 109.5
H9A C9 H9C 109.5
H9B C9 H9C 109.5
C20 C19 C18 118.4(6)
C20 C19 H19 120.8
C18 C19 H19 120.8
C19 C20 C21 121.4(7)
C19 C20 H20 119.3
C21 C20 H20 119.3
C19 C18 C17 122.1(6)
C19 C18 H18 119.0
C17 C18 H18 119.0
C16 C21 C20 120.9(6)
C16 C21 H21 119.5
C20 C21 H21 119.5
C25 C24 C23 121.0(8)
C25 C24 H24 119.5
C23 C24 H24 119.5
C26 C25 C24 119.6(8)
C26 C25 H25 120.2
C24 C25 H25 120.2
C22 C27 C26 120.8(7)
C22 C27 H27 119.6
C26 C27 H27 119.6
C25 C26 C27 120.3(9)
C25 C26 H26 119.9
C27 C26 H26 119.9

loop_
_geom_bond_atom_site_label_1
_geom_bond_atom_site_label_2
_geom_bond_distance
Au1 C1 2.025(4)
Au1 P1 2.2798(12)
P1 C22 1.803(5)
P1 C10 1.814(5)
P1 C16 1.819(5)
C1 N1 1.346(5)
C1 C2 1.391(6)
C2 N3 1.361(5)
C2 C3 1.467(6)
N2 N3 1.325(5)
N2 N1 1.336(5)
N1 H1 0.8600
C3 C8 1.373(7)
C3 C4 1.399(7)
C4 C5 1.369(7)
C4 H4 0.9300
C7 C6 1.357(8)
C7 C8 1.397(8)
C7 H7 0.9300
C8 H8 0.9300
C11 C10 1.388(8)
C11 C12 1.390(10)
C11 H11 0.9300
C12 C13 1.323(12)
C12 H12 0.9300
C10 C15 1.370(7)
C15 C14 1.399(9)
C15 H15 0.9300
C16 C21 1.359(8)
C16 C17 1.375(6)
C17 C18 1.370(8)
C17 H17 0.9300
C23 C22 1.375(8)
C23 C24 1.380(8)
C23 H23 0.9300
C22 C27 1.348(9)
C5 C6 1.342(8)
C5 H5 0.9300
C6 O1 1.381(7)
O1 C9 1.306(9)
C13 C14 1.342(11)
C13 H13 0.9300
C14 H14 0.9300
C9 H9A 0.9600
C9 H9B 0.9600
C9 H9C 0.9600
C19 C20 1.329(9)
C19 C18 1.336(8)
C19 H19 0.9300
C20 C21 1.382(9)
C20 H20 0.9300
C18 H18 0.9300
C21 H21 0.9300
C24 C25 1.362(12)
C24 H24 0.9300
C25 C26 1.320(12)
C25 H25 0.9300
C27 C26 1.410(10)
C27 H27 0.9300
C26 H26 0.9300

loop_
_geom_torsion_atom_site_label_1
_geom_torsion_atom_site_label_2
_geom_torsion_atom_site_label_3
_geom_torsion_atom_site_label_4
_geom_torsion
C1 Au1 P1 C22 -161.4(16)
C1 Au1 P1 C10 -41.6(16)
C1 Au1 P1 C16 76.3(16)
P1 Au1 C1 N1 -128.9(14)
P1 Au1 C1 C2 46.0(18)
N1 C1 C2 N3 0.5(4)
Au1 C1 C2 N3 -175.3(3)
N1 C1 C2 C3 177.8(4)
Au1 C1 C2 C3 2.0(7)
N3 N2 N1 C1 0.8(5)
C2 C1 N1 N2 -0.8(5)
Au1 C1 N1 N2 175.5(3)
N1 N2 N3 C2 -0.4(5)
C1 C2 N3 N2 -0.1(5)
C3 C2 N3 N2 -177.6(4)
N3 C2 C3 C8 -157.5(5)
C1 C2 C3 C8 25.5(8)
N3 C2 C3 C4 22.5(6)
C1 C2 C3 C4 -154.5(5)
C8 C3 C4 C5 0.0(9)
C2 C3 C4 C5 180.0(6)
C4 C3 C8 C7 1.0(8)
C2 C3 C8 C7 -179.0(5)
C6 C7 C8 C3 -1.0(10)
C10 C11 C12 C13 -1.7(11)
C12 C11 C10 C15 -0.5(9)
C12 C11 C10 P1 178.5(5)
C22 P1 C10 C15 -31.8(6)
C16 P1 C10 C15 79.9(5)
Au1 P1 C10 C15 -156.8(5)
C22 P1 C10 C11 149.3(5)
C16 P1 C10 C11 -99.0(5)
Au1 P1 C10 C11 24.4(5)
C11 C10 C15 C14 1.9(9)
P1 C10 C15 C14 -177.0(5)
C22 P1 C16 C21 87.9(5)
C10 P1 C16 C21 -24.1(6)
Au1 P1 C16 C21 -145.0(5)
C22 P1 C16 C17 -92.6(4)
C10 P1 C16 C17 155.4(4)
Au1 P1 C16 C17 34.5(5)
C21 C16 C17 C18 -2.3(9)
P1 C16 C17 C18 178.1(5)
C24 C23 C22 C27 0.5(10)
C24 C23 C22 P1 176.6(5)
C10 P1 C22 C27 -65.2(6)
C16 P1 C22 C27 -176.5(6)
Au1 P1 C22 C27 56.9(6)
C10 P1 C22 C23 118.7(5)
C16 P1 C22 C23 7.4(6)
Au1 P1 C22 C23 -119.2(5)
C3 C4 C5 C6 -1.0(10)
C4 C5 C6 C7 1.0(11)
C4 C5 C6 O1 -179.2(6)
C8 C7 C6 C5 0.0(10)
C8 C7 C6 O1 -179.8(6)
C5 C6 O1 C9 177.2(8)
C7 C6 O1 C9 -3.0(11)
C11 C12 C13 C14 2.5(13)
C12 C13 C14 C15 -1.1(13)
C10 C15 C14 C13 -1.1(11)
C18 C19 C20 C21 -1.0(12)
C20 C19 C18 C17 1.1(11)
C16 C17 C18 C19 0.6(10)
C17 C16 C21 C20 2.5(10)
P1 C16 C21 C20 -178.0(6)
C19 C20 C21 C16 -0.9(13)
C22 C23 C24 C25 1.1(12)
C23 C24 C25 C26 -1.9(15)
C23 C22 C27 C26 -1.4(12)
P1 C22 C27 C26 -177.8(8)
C24 C25 C26 C27 0.9(17)
C22 C27 C26 C25 0.7(16)
